data_4117486
loop_
_publ_author_name
'Ann Christin Jahnke'
'Kevin Pr\"opper'
'Catherine Bronner'
'J\"org Teichgr\"aber'
'Sebastian Dechert'
'Michael John'
'Oliver S. Wenger'
'Franc Meyer'

_publ_contact_author_address
; Institut f\"ur Anorganische Chemie
  Georg August Universit\"at G\"ottingen
  Tammannstra\&se 4
  D-37077 G\"ottingen
  Germany
;
_publ_contact_author_email franc.meyer@chemie.uni-goettingen.de
_publ_contact_author_fax 49(551)393063
_publ_contact_author_name 'Prof. Dr. Franc Meyer'
_publ_contact_author_phone 49(551)393012
_publ_section_title
;
 A New Dimension in Cyclic Coinage Metal Pyrazolates: Decoration with a
 Second Ring of Coinage Metals Supported by Inter-ring Metallophilic
 Interactions
;
_journal_name_full 'Journal of the American Chemical Society'
_journal_page_first 2938
_journal_page_last 2941
_journal_paper_doi 10.1021/ja211549e
_journal_volume 134
_journal_year 2012
_chemical_formula_moiety 'C51 H39 Ag3 F6 N6 S6'
_chemical_formula_sum 'C51 H39 Ag3 F6 N6 S6'
_chemical_formula_weight 1365.85
_chemical_name_systematic
;
 ?
;
_space_group_IT_number 14
_symmetry_cell_setting monoclinic
_symmetry_space_group_name_Hall '-P 2yn'
_symmetry_space_group_name_H-M 'P 1 21/n 1'
_atom_sites_solution_hydrogens geom
_atom_sites_solution_primary direct
_atom_sites_solution_secondary difmap
_audit_creation_method SHELXL-97
_cell_angle_alpha 90.00
_cell_angle_beta 94.522(3)
_cell_angle_gamma 90.00
_cell_formula_units_Z 4
_cell_length_a 18.5786(6)
_cell_length_b 9.3933(2)
_cell_length_c 28.6536(9)
_cell_measurement_reflns_used 41334
_cell_measurement_temperature 133(2)
_cell_measurement_theta_max 25.68
_cell_measurement_theta_min 1.26
_cell_volume 4984.9(2)
_computing_cell_refinement 'X-AREA (Stoe & Cie, 2002)'
_computing_data_collection 'X-AREA (Stoe & Cie, 2002)'
_computing_data_reduction 'X-AREA (Stoe & Cie, 2002)'
_computing_molecular_graphics 'DIAMOND (Brandenburg, 2001)'
_computing_publication_material 'SHELXL-97 (Sheldrick, 1997)'
_computing_structure_refinement 'SHELXL-97 (Sheldrick, 1997)'
_computing_structure_solution 'SHELXS-97 (Sheldrick, 1990)'
_diffrn_ambient_temperature 133(2)
_diffrn_measured_fraction_theta_full 0.992
_diffrn_measured_fraction_theta_max 0.992
_diffrn_measurement_device_type 'Stoe IPDS II'
_diffrn_measurement_method \w
_diffrn_radiation_monochromator graphite
_diffrn_radiation_source 'fine-focus sealed tube'
_diffrn_radiation_type MoK\a
_diffrn_radiation_wavelength 0.71073
_diffrn_reflns_av_R_equivalents 0.0805
_diffrn_reflns_av_sigmaI/netI 0.0578
_diffrn_reflns_limit_h_max 22
_diffrn_reflns_limit_h_min -22
_diffrn_reflns_limit_k_max 9
_diffrn_reflns_limit_k_min -11
_diffrn_reflns_limit_l_max 34
_diffrn_reflns_limit_l_min -34
_diffrn_reflns_number 41334
_diffrn_reflns_theta_full 25.68
_diffrn_reflns_theta_max 25.68
_diffrn_reflns_theta_min 1.26
_exptl_absorpt_coefficient_mu 1.485
_exptl_absorpt_correction_T_max 0.8709
_exptl_absorpt_correction_T_min 0.5523
_exptl_absorpt_correction_type numerical
_exptl_absorpt_process_details 'X-RED (Stoe & Cie, 2002)'
_exptl_crystal_colour colorless
_exptl_crystal_density_diffrn 1.820
_exptl_crystal_description block
_exptl_crystal_F_000 2712
_exptl_crystal_size_max 0.50
_exptl_crystal_size_mid 0.05
_exptl_crystal_size_min 0.03
_refine_diff_density_max 1.556
_refine_diff_density_min -1.336
_refine_diff_density_rms 0.192
_refine_ls_extinction_method none
_refine_ls_goodness_of_fit_ref 1.326
_refine_ls_hydrogen_treatment constr
_refine_ls_matrix_type full
_refine_ls_number_parameters 649
_refine_ls_number_reflns 9393
_refine_ls_number_restraints 0
_refine_ls_restrained_S_all 1.326
_refine_ls_R_factor_all 0.0962
_refine_ls_R_factor_gt 0.0786
_refine_ls_shift/su_max 0.000
_refine_ls_shift/su_mean 0.000
_refine_ls_structure_factor_coef Fsqd
_refine_ls_weighting_details 'calc w=1/[\s^2^(Fo^2^)+(0.0000P)^2^+122.7813P] where P=(Fo^2^+2Fc^2^)/3'
_refine_ls_weighting_scheme calc
_refine_ls_wR_factor_gt 0.1862
_refine_ls_wR_factor_ref 0.1915
_reflns_number_gt 7665
_reflns_number_total 9393
_reflns_threshold_expression >2sigma(I)
_cod_data_source_file ja211549e_si_002_2.cif
_cod_data_source_block jt226-1a
_cod_original_sg_symbol_H-M 'P 21/n'
_cod_database_code 4117486

loop_
_symmetry_equiv_pos_as_xyz
'x, y, z'
'-x+1/2, y+1/2, -z+1/2'
'-x, -y, -z'
'x-1/2, -y-1/2, z-1/2'

loop_
_atom_site_label
_atom_site_type_symbol
_atom_site_fract_x
_atom_site_fract_y
_atom_site_fract_z
_atom_site_U_iso_or_equiv
_atom_site_adp_type
_atom_site_occupancy
_atom_site_symmetry_multiplicity
_atom_site_calc_flag
_atom_site_refinement_flags
Ag1 Ag 0.39145(4) 0.38464(10) 0.45245(3) 0.0202(2) Uani 1 1 d .
Ag2 Ag 0.55942(4) 0.26238(10) 0.49641(3) 0.0199(2) Uani 1 1 d .
Ag3 Ag 0.40726(4) 0.13184(10) 0.54543(3) 0.0208(2) Uani 1 1 d .
S1 S 0.40251(18) 0.5640(4) 0.31564(11) 0.0292(7) Uani 1 1 d .
S2 S 0.71023(15) 0.3119(3) 0.40245(11) 0.0255(7) Uani 1 1 d .
S3 S 0.74013(15) 0.2026(3) 0.59008(11) 0.0243(6) Uani 1 1 d .
S4 S 0.4750(2) -0.0253(4) 0.67866(12) 0.0368(8) Uani 1 1 d .
S5 S 0.28850(15) 0.0675(3) 0.61777(10) 0.0198(6) Uani 1 1 d .
S6 S 0.25341(15) 0.4353(3) 0.38134(10) 0.0212(6) Uani 1 1 d .
N1 N 0.4854(5) 0.4707(10) 0.4291(3) 0.018(2) Uani 1 1 d .
N2 N 0.5519(5) 0.4219(11) 0.4462(3) 0.020(2) Uani 1 1 d .
N3 N 0.5692(5) 0.0995(10) 0.5454(3) 0.018(2) Uani 1 1 d .
N4 N 0.5087(5) 0.0484(11) 0.5644(3) 0.021(2) Uani 1 1 d .
N5 N 0.3069(4) 0.2058(10) 0.5172(3) 0.0154(19) Uani 1 1 d .
N6 N 0.3013(5) 0.2990(10) 0.4817(3) 0.019(2) Uani 1 1 d .
F1 F 0.5028(5) 0.9580(10) 0.1753(3) 0.054(3) Uani 1 1 d .
F2 F 1.0263(4) 0.3071(12) 0.4389(4) 0.057(3) Uani 1 1 d .
F3 F 1.0497(4) 0.1854(12) 0.5604(3) 0.057(3) Uani 1 1 d .
F4 F 0.4101(7) -0.4603(10) 0.8162(4) 0.078(4) Uani 1 1 d .
F5 F 0.2061(5) 0.5742(10) 0.7203(3) 0.051(2) Uani 1 1 d .
F6 F 0.1864(6) -0.1013(10) 0.2820(3) 0.064(3) Uani 1 1 d .
C1 C 0.5695(6) 0.5875(13) 0.3927(4) 0.021(2) Uani 1 1 d .
H1 H 0.5919 0.6498 0.3732 0.080 Uiso 1 1 calc R
C2 C 0.4956(6) 0.5721(12) 0.3964(4) 0.018(2) Uani 1 1 d .
C3 C 0.6030(5) 0.4908(12) 0.4240(4) 0.018(2) Uani 1 1 d .
C4 C 0.4327(6) 0.6473(12) 0.3723(4) 0.020(2) Uani 1 1 d .
H4A H 0.4457 0.7457 0.3671 0.080 Uiso 1 1 calc R
H4B H 0.3931 0.6469 0.3924 0.080 Uiso 1 1 calc R
C5 C 0.4350(6) 0.6880(13) 0.2749(4) 0.022(2) Uani 1 1 d .
C6 C 0.5051(7) 0.6744(15) 0.2614(5) 0.031(3) Uani 1 1 d .
H6 H 0.5357 0.6042 0.2746 0.080 Uiso 1 1 calc R
C7 C 0.5286(7) 0.7659(16) 0.2285(5) 0.034(3) Uani 1 1 d .
H7 H 0.5753 0.7592 0.2193 0.080 Uiso 1 1 calc R
C8 C 0.4813(8) 0.8692(16) 0.2092(4) 0.033(3) Uani 1 1 d .
C9 C 0.4123(7) 0.8839(15) 0.2225(4) 0.031(3) Uani 1 1 d .
H9 H 0.3817 0.9534 0.2089 0.080 Uiso 1 1 calc R
C10 C 0.3891(8) 0.7934(15) 0.2564(4) 0.033(3) Uani 1 1 d .
H10 H 0.3430 0.8033 0.2666 0.080 Uiso 1 1 calc R
C11 C 0.6810(6) 0.4601(14) 0.4363(4) 0.025(3) Uani 1 1 d .
H11A H 0.6885 0.4380 0.4694 0.080 Uiso 1 1 calc R
H11B H 0.7095 0.5436 0.4302 0.080 Uiso 1 1 calc R
C12 C 0.8054(6) 0.3156(12) 0.4158(4) 0.021(2) Uani 1 1 d .
C13 C 0.8460(6) 0.2258(13) 0.3893(4) 0.025(3) Uani 1 1 d .
H13 H 0.8229 0.1678 0.3665 0.080 Uiso 1 1 calc R
C14 C 0.9207(6) 0.2226(15) 0.3969(4) 0.029(3) Uani 1 1 d .
H14 H 0.9481 0.1624 0.3796 0.080 Uiso 1 1 calc R
C15 C 0.9529(6) 0.3099(16) 0.4303(5) 0.033(3) Uani 1 1 d .
C16 C 0.9150(6) 0.4027(16) 0.4569(5) 0.035(3) Uani 1 1 d .
H16 H 0.9388 0.4628 0.4788 0.080 Uiso 1 1 calc R
C17 C 0.8387(6) 0.4028(15) 0.4495(5) 0.030(3) Uani 1 1 d .
H17 H 0.8113 0.4615 0.4674 0.080 Uiso 1 1 calc R
C21 C 0.6048(6) -0.0685(14) 0.5967(4) 0.024(3) Uani 1 1 d .
H21 H 0.6337 -0.1307 0.6152 0.080 Uiso 1 1 calc R
C22 C 0.6266(6) 0.0291(12) 0.5653(4) 0.020(2) Uani 1 1 d .
C23 C 0.5299(6) -0.0549(12) 0.5951(4) 0.020(2) Uani 1 1 d .
C24 C 0.7014(6) 0.0643(13) 0.5523(4) 0.020(2) Uani 1 1 d .
H24A H 0.6993 0.0959 0.5200 0.080 Uiso 1 1 calc R
H24B H 0.7315 -0.0201 0.5552 0.080 Uiso 1 1 calc R
C25 C 0.8331(6) 0.1958(13) 0.5785(4) 0.024(3) Uani 1 1 d .
C26 C 0.8581(6) 0.1139(17) 0.5432(5) 0.035(3) Uani 1 1 d .
H26 H 0.8260 0.0620 0.5233 0.080 Uiso 1 1 calc R
C27 C 0.9316(7) 0.1101(18) 0.5378(5) 0.039(3) Uani 1 1 d .
H27 H 0.9498 0.0542 0.5147 0.080 Uiso 1 1 calc R
C28 C 0.9764(6) 0.1894(16) 0.5670(5) 0.037(3) Uani 1 1 d .
C29 C 0.9538(7) 0.2733(16) 0.6015(5) 0.034(3) Uani 1 1 d .
H29 H 0.9865 0.3277 0.6202 0.080 Uiso 1 1 calc R
C30 C 0.8805(6) 0.2761(14) 0.6083(4) 0.027(3) Uani 1 1 d .
H30 H 0.8633 0.3304 0.6322 0.080 Uiso 1 1 calc R
C31 C 0.4787(6) -0.1255(13) 0.6248(4) 0.020(2) Uani 1 1 d .
H31A H 0.4945 -0.2221 0.6319 0.080 Uiso 1 1 calc R
H31B H 0.4311 -0.1296 0.6084 0.080 Uiso 1 1 calc R
C32 C 0.4563(7) -0.1624(13) 0.7189(4) 0.025(3) Uani 1 1 d .
C33 C 0.5117(8) -0.2288(16) 0.7453(5) 0.039(3) Uani 1 1 d .
H33 H 0.5595 -0.2055 0.7412 0.080 Uiso 1 1 calc R
C34 C 0.4957(9) -0.3310(17) 0.7782(5) 0.045(4) Uani 1 1 d .
H34 H 0.5325 -0.3778 0.7960 0.080 Uiso 1 1 calc R
C35 C 0.4261(10) -0.3605(16) 0.7835(5) 0.044(4) Uani 1 1 d .
C36 C 0.3688(8) -0.2983(17) 0.7585(6) 0.045(4) Uani 1 1 d .
H36 H 0.3214 -0.3225 0.7631 0.080 Uiso 1 1 calc R
C37 C 0.3857(7) -0.1968(15) 0.7257(5) 0.033(3) Uani 1 1 d .
H37 H 0.3485 -0.1510 0.7080 0.080 Uiso 1 1 calc R
C41 C 0.1902(5) 0.2435(12) 0.4987(4) 0.016(2) Uani 1 1 d .
H41 H 0.1401 0.2387 0.4982 0.080 Uiso 1 1 calc R
C42 C 0.2399(5) 0.1703(11) 0.5291(4) 0.014(2) Uani 1 1 d .
C43 C 0.2291(6) 0.3236(12) 0.4697(4) 0.019(2) Uani 1 1 d .
C44 C 0.2271(6) 0.0605(14) 0.5649(4) 0.022(2) Uani 1 1 d .
H44A H 0.2310 -0.0328 0.5508 0.080 Uiso 1 1 calc R
H44B H 0.1781 0.0707 0.5738 0.080 Uiso 1 1 calc R
C45 C 0.2602(6) 0.2230(12) 0.6463(4) 0.018(2) Uani 1 1 d .
C46 C 0.3041(6) 0.2671(14) 0.6858(4) 0.025(3) Uani 1 1 d .
H46 H 0.3461 0.2176 0.6951 0.080 Uiso 1 1 calc R
C47 C 0.2844(8) 0.3838(16) 0.7107(5) 0.039(3) Uani 1 1 d .
H47 H 0.3120 0.4118 0.7376 0.080 Uiso 1 1 calc R
C48 C 0.2239(8) 0.4584(14) 0.6955(5) 0.033(3) Uani 1 1 d .
C49 C 0.1809(7) 0.4192(14) 0.6575(4) 0.027(3) Uani 1 1 d .
H49 H 0.1396 0.4715 0.6485 0.080 Uiso 1 1 calc R
C50 C 0.1983(6) 0.3013(14) 0.6320(4) 0.023(3) Uani 1 1 d .
H50 H 0.1692 0.2741 0.6056 0.080 Uiso 1 1 calc R
C51 C 0.2043(6) 0.4296(13) 0.4340(4) 0.019(2) Uani 1 1 d .
H51A H 0.2071 0.5230 0.4484 0.080 Uiso 1 1 calc R
H51B H 0.1539 0.4110 0.4246 0.080 Uiso 1 1 calc R
C52 C 0.2305(6) 0.2708(14) 0.3540(4) 0.024(3) Uani 1 1 d .
C53 C 0.1747(7) 0.1843(15) 0.3659(5) 0.033(3) Uani 1 1 d .
H53 H 0.1471 0.2106 0.3903 0.080 Uiso 1 1 calc R
C54 C 0.1596(9) 0.0582(16) 0.3418(5) 0.042(4) Uani 1 1 d .
H54 H 0.1220 -0.0004 0.3497 0.080 Uiso 1 1 calc R
C55 C 0.2007(9) 0.0223(16) 0.3064(5) 0.042(4) Uani 1 1 d .
C56 C 0.2568(8) 0.1071(17) 0.2927(5) 0.041(4) Uani 1 1 d .
H56 H 0.2832 0.0803 0.2678 0.080 Uiso 1 1 calc R
C57 C 0.2723(7) 0.2310(16) 0.3168(4) 0.032(3) Uani 1 1 d .
H57 H 0.3100 0.2888 0.3087 0.080 Uiso 1 1 calc R

loop_
_atom_site_aniso_label
_atom_site_aniso_U_11
_atom_site_aniso_U_22
_atom_site_aniso_U_33
_atom_site_aniso_U_23
_atom_site_aniso_U_13
_atom_site_aniso_U_12
Ag1 0.0129(4) 0.0247(5) 0.0237(4) 0.0029(4) 0.0054(3) -0.0030(3)
Ag2 0.0149(4) 0.0237(5) 0.0211(4) 0.0035(4) 0.0021(3) 0.0000(3)
Ag3 0.0114(4) 0.0260(5) 0.0247(4) 0.0029(4) -0.0007(3) 0.0018(3)
S1 0.0347(17) 0.0274(17) 0.0250(15) 0.0009(13) -0.0007(13) -0.0126(14)
S2 0.0169(13) 0.0248(16) 0.0347(16) -0.0084(13) 0.0018(12) -0.0003(12)
S3 0.0149(13) 0.0238(16) 0.0340(16) -0.0089(13) 0.0020(12) 0.0026(11)
S4 0.061(2) 0.0269(18) 0.0238(16) -0.0027(14) 0.0106(15) -0.0127(16)
S5 0.0176(13) 0.0219(15) 0.0197(13) 0.0021(12) 0.0004(11) 0.0013(11)
S6 0.0203(13) 0.0237(15) 0.0197(14) 0.0037(12) 0.0028(11) -0.0006(12)
N1 0.012(4) 0.023(5) 0.019(5) 0.006(4) 0.003(4) 0.002(4)
N2 0.022(5) 0.021(5) 0.016(4) 0.003(4) -0.001(4) 0.003(4)
N3 0.012(4) 0.018(5) 0.024(5) 0.002(4) -0.001(4) 0.002(4)
N4 0.011(4) 0.028(6) 0.021(5) 0.005(4) -0.005(4) 0.006(4)
N5 0.006(4) 0.017(5) 0.022(5) 0.000(4) -0.002(3) 0.002(3)
N6 0.012(4) 0.023(5) 0.024(5) -0.007(4) 0.009(4) -0.005(4)
F1 0.079(7) 0.048(6) 0.037(5) 0.019(4) 0.021(5) -0.012(5)
F2 0.015(4) 0.079(7) 0.074(6) -0.015(6) -0.004(4) 0.005(4)
F3 0.011(4) 0.091(8) 0.069(6) -0.013(6) 0.008(4) -0.005(4)
F4 0.150(11) 0.035(5) 0.054(6) 0.024(5) 0.046(7) 0.012(6)
F5 0.061(6) 0.043(5) 0.050(5) -0.020(4) 0.008(4) 0.014(4)
F6 0.101(8) 0.033(5) 0.053(6) -0.020(4) -0.023(5) 0.002(5)
C1 0.020(5) 0.022(6) 0.022(6) 0.000(5) 0.010(4) 0.001(5)
C2 0.016(5) 0.016(6) 0.021(6) -0.001(5) 0.002(4) -0.002(4)
C3 0.011(5) 0.014(5) 0.027(6) 0.001(5) 0.002(4) -0.006(4)
C4 0.025(6) 0.018(6) 0.016(5) -0.003(5) -0.006(4) -0.001(5)
C5 0.023(6) 0.023(6) 0.021(6) -0.002(5) -0.003(5) -0.003(5)
C6 0.026(6) 0.031(7) 0.034(7) -0.003(6) 0.001(5) -0.003(5)
C7 0.031(7) 0.036(8) 0.037(7) -0.007(6) 0.008(6) -0.008(6)
C8 0.047(8) 0.035(7) 0.016(6) 0.008(6) 0.002(5) -0.008(7)
C9 0.036(7) 0.027(7) 0.028(6) 0.001(6) -0.004(5) 0.006(6)
C10 0.041(8) 0.034(8) 0.022(6) -0.002(6) -0.005(5) -0.003(6)
C11 0.016(5) 0.025(7) 0.032(7) -0.007(5) 0.000(5) -0.002(5)
C12 0.023(6) 0.015(6) 0.023(6) 0.001(5) 0.004(5) -0.002(5)
C13 0.021(6) 0.015(6) 0.039(7) 0.004(5) 0.006(5) -0.003(5)
C14 0.022(6) 0.032(7) 0.033(7) 0.005(6) 0.008(5) 0.007(5)
C15 0.010(5) 0.043(8) 0.046(8) 0.002(7) -0.003(5) 0.000(5)
C16 0.011(5) 0.040(8) 0.053(9) -0.003(7) -0.012(5) -0.001(5)
C17 0.009(5) 0.037(8) 0.043(8) -0.003(6) -0.001(5) 0.003(5)
C21 0.021(6) 0.028(7) 0.021(6) 0.003(5) -0.005(5) 0.000(5)
C22 0.014(5) 0.018(6) 0.029(6) -0.002(5) -0.002(4) -0.004(4)
C23 0.027(6) 0.011(5) 0.020(6) -0.003(5) 0.000(5) -0.001(5)
C24 0.013(5) 0.026(6) 0.021(6) -0.005(5) 0.004(4) -0.001(5)
C25 0.008(5) 0.026(6) 0.038(7) -0.006(5) 0.006(5) 0.005(4)
C26 0.014(6) 0.049(9) 0.040(8) 0.000(7) -0.003(5) -0.001(6)
C27 0.021(6) 0.061(10) 0.035(7) -0.008(7) 0.014(5) -0.003(7)
C28 0.008(5) 0.045(9) 0.057(9) 0.007(7) 0.003(6) -0.001(5)
C29 0.021(6) 0.041(8) 0.041(8) 0.012(7) 0.002(5) -0.005(6)
C30 0.021(6) 0.034(7) 0.025(6) -0.006(5) -0.004(5) -0.004(5)
C31 0.019(5) 0.019(6) 0.024(6) -0.004(5) 0.011(4) -0.010(5)
C32 0.032(6) 0.022(6) 0.021(6) -0.001(5) -0.001(5) -0.005(5)
C33 0.031(7) 0.037(8) 0.048(8) -0.006(7) -0.004(6) -0.001(6)
C34 0.063(10) 0.041(9) 0.027(7) 0.006(6) -0.013(7) 0.010(8)
C35 0.081(12) 0.027(8) 0.026(7) -0.002(6) 0.012(7) 0.010(8)
C36 0.045(9) 0.038(9) 0.055(10) -0.011(8) 0.025(8) -0.004(7)
C37 0.031(7) 0.034(8) 0.033(7) 0.000(6) 0.003(6) -0.003(6)
C41 0.011(5) 0.016(5) 0.021(5) 0.002(5) -0.001(4) -0.001(4)
C42 0.013(5) 0.015(5) 0.015(5) -0.004(4) 0.001(4) -0.001(4)
C43 0.011(5) 0.019(6) 0.026(6) -0.001(5) 0.002(4) 0.002(4)
C44 0.016(5) 0.032(7) 0.017(5) 0.005(5) -0.001(4) -0.009(5)
C45 0.020(5) 0.016(6) 0.018(5) 0.005(4) 0.005(4) 0.001(4)
C46 0.023(6) 0.029(7) 0.024(6) 0.002(5) 0.002(5) -0.001(5)
C47 0.041(8) 0.034(8) 0.040(8) -0.005(7) 0.000(6) -0.017(7)
C48 0.048(8) 0.021(7) 0.031(7) 0.001(6) 0.013(6) 0.003(6)
C49 0.026(6) 0.026(7) 0.031(7) 0.002(5) 0.009(5) 0.005(5)
C50 0.019(5) 0.030(7) 0.019(5) 0.005(5) 0.005(4) 0.000(5)
C51 0.017(5) 0.023(6) 0.019(5) 0.002(5) 0.004(4) 0.001(5)
C52 0.023(6) 0.026(7) 0.023(6) 0.006(5) -0.005(5) 0.010(5)
C53 0.037(7) 0.034(8) 0.027(7) 0.007(6) -0.008(6) -0.010(6)
C54 0.066(10) 0.028(8) 0.030(7) 0.008(6) -0.013(7) -0.017(7)
C55 0.053(9) 0.029(8) 0.042(8) -0.006(7) -0.017(7) 0.013(7)
C56 0.051(9) 0.045(9) 0.026(7) -0.008(7) -0.009(6) 0.008(8)
C57 0.025(6) 0.045(9) 0.027(6) -0.002(6) 0.002(5) 0.009(6)

loop_
_atom_type_symbol
_atom_type_description
_atom_type_scat_dispersion_real
_atom_type_scat_dispersion_imag
_atom_type_scat_source
C C 0.0033 0.0016 'International Tables Vol C Tables 4.2.6.8 and 6.1.1.4'
H H 0.0000 0.0000 'International Tables Vol C Tables 4.2.6.8 and 6.1.1.4'
N N 0.0061 0.0033 'International Tables Vol C Tables 4.2.6.8 and 6.1.1.4'
F F 0.0171 0.0103 'International Tables Vol C Tables 4.2.6.8 and 6.1.1.4'
S S 0.1246 0.1234 'International Tables Vol C Tables 4.2.6.8 and 6.1.1.4'
Ag Ag -0.8971 1.1015 'International Tables Vol C Tables 4.2.6.8 and 6.1.1.4'

loop_
_geom_angle_atom_site_label_1
_geom_angle_atom_site_label_2
_geom_angle_atom_site_label_3
_geom_angle
N1 Ag1 N6 175.1(4)
N2 Ag2 N3 178.2(4)
N4 Ag3 N5 172.3(4)
C5 S1 C4 101.7(5)
C12 S2 C11 101.9(5)
C25 S3 C24 102.1(5)
C32 S4 C31 101.4(6)
C45 S5 C44 102.9(6)
C52 S6 C51 102.8(6)
C2 N1 N2 108.0(8)
C2 N1 Ag1 131.3(7)
N2 N1 Ag1 120.7(7)
C3 N2 N1 108.6(9)
C3 N2 Ag2 131.4(8)
N1 N2 Ag2 119.9(7)
C22 N3 N4 107.9(9)
C22 N3 Ag2 132.4(8)
N4 N3 Ag2 119.7(7)
C23 N4 N3 107.6(9)
C23 N4 Ag3 131.1(8)
N3 N4 Ag3 121.3(7)
N6 N5 C42 109.5(8)
N6 N5 Ag3 121.6(6)
C42 N5 Ag3 129.0(7)
N5 N6 C43 108.3(8)
N5 N6 Ag1 122.6(7)
C43 N6 Ag1 129.1(8)
C3 C1 C2 106.1(10)
N1 C2 C1 108.5(10)
N1 C2 C4 120.3(10)
C1 C2 C4 131.2(11)
N2 C3 C1 108.8(9)
N2 C3 C11 120.2(10)
C1 C3 C11 131.0(10)
C2 C4 S1 112.3(8)
C10 C5 C6 121.3(12)
C10 C5 S1 119.1(10)
C6 C5 S1 119.5(10)
C7 C6 C5 119.2(13)
C6 C7 C8 119.0(12)
F1 C8 C9 117.9(13)
F1 C8 C7 119.8(12)
C9 C8 C7 122.3(12)
C8 C9 C10 118.8(12)
C9 C10 C5 119.4(13)
C3 C11 S2 110.5(8)
C17 C12 C13 120.6(11)
C17 C12 S2 123.2(9)
C13 C12 S2 116.3(9)
C14 C13 C12 120.3(12)
C15 C14 C13 118.4(12)
C14 C15 F2 119.4(12)
C14 C15 C16 123.4(11)
F2 C15 C16 117.2(12)
C15 C16 C17 117.7(12)
C12 C17 C16 119.6(12)
C22 C21 C23 105.2(10)
N3 C22 C21 110.1(10)
N3 C22 C24 120.3(10)
C21 C22 C24 129.6(11)
N4 C23 C21 109.2(10)
N4 C23 C31 121.9(10)
C21 C23 C31 128.5(11)
C22 C24 S3 110.0(8)
C26 C25 C30 121.1(11)
C26 C25 S3 122.8(9)
C30 C25 S3 116.0(9)
C25 C26 C27 119.1(13)
C28 C27 C26 118.7(13)
C27 C28 C29 123.9(12)
C27 C28 F3 117.5(13)
C29 C28 F3 118.5(12)
C28 C29 C30 118.4(13)
C29 C30 C25 118.7(12)
C23 C31 S4 109.0(8)
C33 C32 C37 119.6(13)
C33 C32 S4 120.4(10)
C37 C32 S4 119.9(10)
C32 C33 C34 119.5(14)
C35 C34 C33 118.5(14)
C34 C35 C36 124.7(14)
C34 C35 F4 118.7(15)
C36 C35 F4 116.6(16)
C35 C36 C37 116.1(14)
C32 C37 C36 121.6(13)
C43 C41 C42 107.0(9)
N5 C42 C41 107.2(9)
N5 C42 C44 122.9(9)
C41 C42 C44 129.5(10)
C41 C43 N6 107.9(10)
C41 C43 C51 129.8(10)
N6 C43 C51 122.1(10)
C42 C44 S5 115.1(8)
C50 C45 C46 119.5(11)
C50 C45 S5 124.4(9)
C46 C45 S5 116.1(9)
C47 C46 C45 119.5(12)
C48 C47 C46 119.4(13)
C49 C48 F5 119.3(12)
C49 C48 C47 122.4(13)
F5 C48 C47 118.2(13)
C48 C49 C50 119.9(12)
C49 C50 C45 119.2(11)
C43 C51 S6 116.4(8)
C53 C52 C57 119.9(13)
C53 C52 S6 124.2(10)
C57 C52 S6 115.9(10)
C52 C53 C54 120.3(14)
C55 C54 C53 118.6(14)
C54 C55 F6 119.5(15)
C54 C55 C56 123.1(14)
F6 C55 C56 117.3(14)
C57 C56 C55 118.3(14)
C56 C57 C52 119.8(14)

loop_
_geom_bond_atom_site_label_1
_geom_bond_atom_site_label_2
_geom_bond_distance
Ag1 N1 2.080(9)
Ag1 N6 2.092(9)
Ag2 N2 2.074(9)
Ag2 N3 2.075(9)
Ag3 N4 2.073(9)
Ag3 N5 2.091(8)
S1 C5 1.787(12)
S1 C4 1.850(11)
S2 C12 1.779(12)
S2 C11 1.805(12)
S3 C25 1.786(11)
S3 C24 1.804(12)
S4 C32 1.781(13)
S4 C31 1.813(11)
S5 C45 1.773(12)
S5 C44 1.823(11)
S6 C52 1.770(13)
S6 C51 1.824(11)
N1 C2 1.361(14)
N1 N2 1.371(12)
N2 C3 1.350(14)
N3 C22 1.343(14)
N3 N4 1.375(13)
N4 C23 1.346(15)
N5 N6 1.341(13)
N5 C42 1.357(13)
N6 C43 1.377(13)
F1 C8 1.365(14)
F2 C15 1.368(13)
F3 C28 1.390(13)
F4 C35 1.373(17)
F5 C48 1.355(15)
F6 C55 1.371(17)
C1 C3 1.390(16)
C1 C2 1.393(15)
C2 C4 1.488(15)
C3 C11 1.491(15)
C5 C10 1.385(18)
C5 C6 1.394(17)
C6 C7 1.371(19)
C7 C8 1.39(2)
C8 C9 1.371(19)
C9 C10 1.385(19)
C12 C17 1.377(17)
C12 C13 1.396(16)
C13 C14 1.388(16)
C14 C15 1.362(19)
C15 C16 1.39(2)
C16 C17 1.416(15)
C21 C22 1.368(17)
C21 C23 1.394(16)
C22 C24 1.503(14)
C23 C31 1.484(15)
C25 C26 1.379(18)
C25 C30 1.397(17)
C26 C27 1.387(16)
C27 C28 1.35(2)
C28 C29 1.36(2)
C29 C30 1.391(17)
C32 C33 1.379(19)
C32 C37 1.380(18)
C33 C34 1.39(2)
C34 C35 1.34(2)
C35 C36 1.37(2)
C36 C37 1.39(2)
C41 C43 1.369(15)
C41 C42 1.401(15)
C42 C44 1.488(15)
C43 C51 1.475(16)
C45 C50 1.398(16)
C45 C46 1.405(16)
C46 C47 1.373(19)
C47 C48 1.37(2)
C48 C49 1.349(19)
C49 C50 1.379(17)
C52 C53 1.382(18)
C52 C57 1.418(17)
C53 C54 1.39(2)
C54 C55 1.36(2)
C55 C56 1.39(2)
C56 C57 1.37(2)
